data_2010233
loop_
_publ_author_name
'Smolander, K.'
'Ahlgr\`en, M.'
'Meln\'ik, M.'
'Skorsepa, J.'
'Gy\"oryov\`a, K.'

_publ_section_title
;
 Monomeric (dipropionato-<i>O</i>)(dithiourea-<i>S</i>)zinc(II)
;
_journal_issue 12
_journal_name_full 'Acta Crystallographica Section C'
_journal_page_first 1900
_journal_page_last 1902
_journal_paper_doi 10.1107/S0108270194004397
_journal_volume 50
_journal_year 1994
_chemical_formula_moiety 'C8 H18 N4 O4 S2 Zn1'
_chemical_formula_sum 'C8 H18 N4 O4 S2 Zn'
_chemical_formula_weight 363.8
_space_group_IT_number 161
_symmetry_cell_setting trigonal
_symmetry_space_group_name_Hall 'R 3 -2"c'
_symmetry_space_group_name_H-M 'R 3 c :H'
_atom_type_scat_source IntTabIV
_cell_angle_alpha 90.
_cell_angle_beta 90.
_cell_angle_gamma 120.
_cell_formula_units_Z 18
_cell_length_a 25.058(4)
_cell_length_b 25.058(4)
_cell_length_c 13.585(2)
_cell_measurement_reflns_used 25
_cell_measurement_temperature 293
_cell_measurement_theta_max 14
_cell_measurement_theta_min 8
_cell_volume 7387(2)
_diffrn_measurement_device 'Siemens R3'
_diffrn_measurement_method \w
_diffrn_radiation_type MoK\a
_diffrn_radiation_wavelength 0.71073
_diffrn_reflns_av_R_equivalents 0.0252
_diffrn_reflns_limit_h_max 32
_diffrn_reflns_limit_h_min 0
_diffrn_reflns_limit_k_max 28
_diffrn_reflns_limit_k_min -28
_diffrn_reflns_limit_l_max 17
_diffrn_reflns_limit_l_min -17
_diffrn_reflns_number 11365
_diffrn_reflns_theta_max 25
_diffrn_standards_decay_% 3
_diffrn_standards_interval_count 98
_diffrn_standards_number 2
_exptl_absorpt_coefficient_mu 1.787
_exptl_absorpt_correction_T_max 0.805
_exptl_absorpt_correction_T_min 0.506
_exptl_absorpt_correction_type empirical
_exptl_crystal_colour colourless
_exptl_crystal_density_diffrn 1.471
_exptl_crystal_description prism
_exptl_crystal_size_max 0.30
_exptl_crystal_size_mid 0.28
_exptl_crystal_size_min 0.22
_refine_diff_density_max 0.47
_refine_diff_density_min -0.56
_refine_ls_extinction_method none
_refine_ls_goodness_of_fit_obs 0.95
_refine_ls_hydrogen_treatment noref
_refine_ls_number_parameters 195
_refine_ls_number_reflns 3031
_refine_ls_R_factor_obs 0.0292
_refine_ls_shift/esd_max 0.002
_refine_ls_structure_factor_coef F
_refine_ls_weighting_details 'w = 1/[\s^2^(F) + 0.005(F)^2^]'
_refine_ls_weighting_scheme calc
_refine_ls_wR_factor_obs 0.0343
_reflns_number_observed 3031
_reflns_number_total 3784
_reflns_observed_criterion I>=3\s(I)
_cod_data_source_file ab1149.cif
_cod_data_source_block ab1149a
_cod_depositor_comments
;
The following automatic conversions were performed:

'_refine_ls_weighting_scheme' value 'w = 1/[\s^2^(F) + 0.005(F)^2^]'
was changed to 'calc'. New tag '_refine_ls_weighting_details' was
created. The value of the new tag was set to 'w = 1/[\s^2^(F) +
0.005(F)^2^]'.

Automatic conversion script
Id: cif_fix_values 3143 2015-03-26 13:38:13Z robertas 
;
_cod_original_sg_symbol_H-M 'R 3 c'
_cod_original_formula_sum 'C8 H18 N4 O4 S2 Zn1'
_cod_database_code 2010233

loop_
_symmetry_equiv_pos_as_xyz
x,y,z
-y,x-y,z
y-x,-x,z
-y,-x,1/2+z
y-x,y,1/2+z
x,x-y,1/2+z
2/3+x,1/3+y,1/3+z
2/3-y,1/3+x-y,1/3+z
2/3+y-x,1/3-x,1/3+z
2/3-y,1/3-x,5/6+z
2/3+y-x,1/3+y,5/6+z
2/3+x,1/3+x-y,5/6+z
1/3+x,2/3+y,2/3+z
1/3-y,2/3+x-y,2/3+z
1/3+y-x,2/3-x,2/3+z
1/3-y,2/3-x,1/6+z
1/3+y-x,2/3+y,1/6+z
1/3+x,2/3+x-y,1/6+z

loop_
_atom_site_label
_atom_site_fract_x
_atom_site_fract_y
_atom_site_fract_z
_atom_site_U_iso_or_equiv
Zn .38800(10) .17300(10) .2500 .0360(10)
S(1) .40080(10) .22240(10) .10020(10) .0370(10)
S(2) .40850(10) .09310(10) .21790(10) .0630(10)
O(11) .45330(10) .23010(10) .3422(2) .0410(10)
O(12) .40890(10) .28730(10) .3620(2) .0450(10)
O(21) .31420(10) .13980(10) .3327(2) .0480(10)
O(22) .25920(10) .10120(10) .1978(2) .0600(10)
N(11) .3143(2) .2378(2) .0199(3) .052(2)
N(12) .3314(2) .2635(2) .1816(3) .051(2)
N(21) .4422(2) .0324(2) .3356(3) .052(2)
N(22) .4642(2) .1261(2) .3940(3) .059(2)
C(1) .3442(3) .2427(2) .1019(3) .0360(10)
C(2) .4408(2) .0844(2) .3244(3) .043(2)
C(11) .4519(2) .27620(10) .3781(2) .0370(10)
C(12) .5050(2) .3184(2) .4426(3) .057(2)
C(13) .5582(3) .3083(3) .4440(6) .115(4)
C(21) .2629(2) .1075(2) .2882(3) .046(2)
C(22) .2063(2) .0752(3) .3522(4) .093(3)
C(23) .1489(3) .0478(4) .3107(6) .112(4)
H(1) .321(2) .223(3) -.033(4) .080
H(2) .284(2) .245(2) -.016(4) .080
H(3) .308(3) .277(2) .181(4) .080
H(4) .349(3) .266(3) .229(4) .080
H(5) .457(3) .032(2) .385(4) .080
H(6) .429(3) .011(3) .283(4) .080
H(7) .464(3) .164(3) .388(4) .080
H(8) .482(2) .115(2) .441(4) .080
H(12A) .4898 .3140 .5087 .080
H(12B) .5195 .3599 .4205 .080
H(13A) .5893 .3377 .4872 .080
H(13B) .5747 .3133 .3788 .080
H(13C) .5451 .2674 .4670 .080
H(22A) .2083 .1054 .3979 .080
H(22B) .2094 .0436 .3875 .080
H(23A) .1183 .0297 .3614 .080
H(23B) .1446 .0164 .2656 .080
H(23C) .1435 .0782 .2760 .080

loop_
_geom_angle_atom_site_label_1
_geom_angle_atom_site_label_2
_geom_angle_atom_site_label_3
_geom_angle
_geom_angle_publ_flag
S(1) Zn S(2) 105.20(10) yes
S(1) Zn O(11) 108.90(10) yes
S(1) Zn O(21) 125.40(10) yes
Zn S(1) C(1) 103.30(10) yes
Zn O(11) C(11) 120.7(3) yes
S(1) C(1) N(11) 118.3(3) yes
N(11) C(1) N(12) 119.9(5) yes
S(2) C(2) N(21) 117.7(3) yes
O(11) C(11) O(12) 123.3(3) yes
O(11) C(11) C(12) 116.7(4) yes
O(12) C(11) C(12) 120.0(4) yes
C(11) C(12) C(13) 116.3(5) yes
O(11) Zn O(21) 101.90(10) yes
S(2) Zn O(11) 106.20(10) yes
S(2) Zn O(21) 107.90(10) yes
Zn S(2) C(2) 105.6(2) yes
Zn O(21) C(21) 115.7(2) yes
S(1) C(1) N(12) 121.8(3) yes
N(21) C(2) N(22) 118.4(4) yes
S(2) C(2) N(22) 123.9(4) yes
O(21) C(21) O(22) 122.6(3) yes
O(21) C(21) C(22) 116.4(3) yes
O(22) C(21) C(22) 120.9(3) yes
C(21) C(22) C(23) 120.2(5) yes

loop_
_geom_bond_atom_site_label_1
_geom_bond_atom_site_label_2
_geom_bond_site_symmetry_1
_geom_bond_site_symmetry_2
_geom_bond_distance
_geom_bond_publ_flag
Zn S(1) . . 2.3200(10) yes
Zn O(11) . . 1.988(2) yes
S(1) C(1) . . 1.731(5) yes
O(11) C(11) . . 1.269(5) yes
O(21) C(21) . . 1.278(4) yes
N(11) C(1) . . 1.312(5) yes
N(21) C(2) . . 1.331(7) yes
C(11) C(12) . . 1.499(5) yes
C(21) C(22) . . 1.508(6) yes
Zn S(2) . . 2.341(2) yes
Zn O(21) . . 1.959(3) yes
S(2) C(2) . . 1.723(4) yes
O(12) C(11) . . 1.260(6) yes
O(22) C(21) . . 1.236(5) yes
N(12) C(1) . . 1.309(6) yes
N(22) C(2) . . 1.310(5) yes
C(12) C(13) . . 1.477(10) yes
C(22) C(23) . . 1.369(8) yes
